data_1549123
loop_
_publ_author_name
'Brandl, Thomas'
'Hoffmann, Viktor'
'Pannwitz, Andrea'
'H\"aussinger, Daniel'
'Neuburger, Markus'
'Fuhr, Olaf'
'Bernhard, Stefan'
'Wenger, Oliver S.'
'Mayor, Marcel'

_publ_section_title
;
 Chiral macrocyclic terpyridine complexes.
;
_journal_issue 15
_journal_name_full 'Chemical science'
_journal_page_first 3837
_journal_page_last 3843
_journal_paper_doi 10.1039/c7sc05285e
_journal_volume 9
_journal_year 2018
_chemical_absolute_configuration ad
_chemical_formula_moiety 'C62 H34 Fe N6, 2(F6 P)'
_chemical_formula_sum 'C62 H34 F12 Fe N6 P2'
_chemical_formula_weight 1208.76
_space_group_IT_number 43
_space_group_name_Hall 'F 2 -2d'
_space_group_name_H-M_alt 'F d d 2'
_symmetry_cell_setting orthorhombic
_symmetry_space_group_name_Hall 'F 2 -2d'
_symmetry_space_group_name_H-M 'F d d 2'
_atom_sites_solution_hydrogens difmap
_atom_sites_solution_primary other
_audit_update_record
;
2017-02-21 deposited with the CCDC.
2018-03-23 downloaded from the CCDC.
;
_cell_angle_alpha 90
_cell_angle_beta 90
_cell_angle_gamma 90
_cell_formula_units_Z 8
_cell_length_a 27.5449(3)
_cell_length_b 55.4159(8)
_cell_length_c 10.2412(15)
_cell_measurement_reflns_used 0
_cell_measurement_temperature 193
_cell_measurement_theta_max 0
_cell_measurement_theta_min 0
_cell_volume 15632(2)
_computing_cell_refinement 'STOE X-AREA (Stoe & Cie 2011)'
_computing_data_collection 'STOE X-AREA (Stoe & Cie 2011)'
_computing_data_reduction 'STOE X-RED (Stoe & Cie 1996)'
_computing_molecular_graphics 'CAMERON (Watkin et al., 1996)'
_computing_publication_material 'CRYSTALS (Betteridge et al., 2003)'
_computing_structure_refinement 'CRYSTALS (Betteridge et al., 2003)'
_computing_structure_solution 'Superflip (Palatinus & Chapuis, 2007)'
_diffrn_ambient_temperature 193
_diffrn_detector Pilatus300K
_diffrn_detector_area_resol_mean 5.81
_diffrn_detector_type STOE
_diffrn_measured_fraction_theta_full 0.996
_diffrn_measured_fraction_theta_max 0.986
_diffrn_measurement_device Area
_diffrn_measurement_device_type 'Stoe StadiVari'
_diffrn_measurement_method '\f & \w scans'
_diffrn_radiation_monochromator 'Graded multilayer mirror'
_diffrn_radiation_type GaK\a
_diffrn_radiation_wavelength 1.34143
_diffrn_reflns_av_R_equivalents 0.025
_diffrn_reflns_limit_h_max 35
_diffrn_reflns_limit_h_min -33
_diffrn_reflns_limit_k_max 68
_diffrn_reflns_limit_k_min -71
_diffrn_reflns_limit_l_max 13
_diffrn_reflns_limit_l_min -7
_diffrn_reflns_number 60208
_diffrn_reflns_theta_full 58.230
_diffrn_reflns_theta_max 60.031
_diffrn_reflns_theta_min 2.775
_diffrn_source 'Metaljet D2'
_diffrn_source_current 2.860
_diffrn_source_power 0.200
_diffrn_source_voltage 70
_diffrn_standards_number 0
_exptl_absorpt_coefficient_mu 1.669
_exptl_absorpt_correction_T_max 0.95
_exptl_absorpt_correction_T_min 0.83
_exptl_absorpt_correction_type multi-scan
_exptl_absorpt_process_details 'DENZO/SCALEPACK (Otwinowski & Minor, 1997)'
_exptl_crystal_colour purple
_exptl_crystal_density_diffrn 1.027
_exptl_crystal_density_method 'not measured'
_exptl_crystal_description plate
_exptl_crystal_F_000 4895.987
_exptl_crystal_recrystallization_method
; 
 
;
_exptl_crystal_size_max 0.140
_exptl_crystal_size_mid 0.110
_exptl_crystal_size_min 0.030
_refine_diff_density_max 0.23
_refine_diff_density_min -0.27
_refine_ls_abs_structure_details 'Flack (1983), 2159 Friedel-pairs'
_refine_ls_abs_structure_Flack 0.488(5)
_refine_ls_extinction_method None
_refine_ls_goodness_of_fit_ref 1.0494
_refine_ls_hydrogen_treatment constr
_refine_ls_matrix_type full
_refine_ls_number_parameters 376
_refine_ls_number_reflns 5455
_refine_ls_number_restraints 1
_refine_ls_R_factor_all 0.0399
_refine_ls_R_factor_gt 0.0366
_refine_ls_shift/su_max 0.0079754
_refine_ls_shift/su_mean 0.0003446
_refine_ls_structure_factor_coef F
_refine_ls_weighting_details
;
 Method, part 1, Chebychev polynomial, (Watkin, 1994, Prince, 1982) 
 [weight] = 1.0/[A~0~*T~0~(x)+A~1~*T~1~(x) ... +A~n-1~]*T~n-1~(x)] 
 where A~i~ are the Chebychev coefficients listed below and x= Fcalc/Fmax 
 Method = Robust Weighting (Prince, 1982) 
 W = [weight] * [1-(deltaF/6*sigmaF)^2^]^2^ 
 A~i~ are: 
 0.513 0.522 0.217 
;
_refine_ls_weighting_scheme calc
_refine_ls_wR_factor_all 0.0455
_refine_ls_wR_factor_gt 0.0428
_refine_ls_wR_factor_ref 0.0419
_reflns_limit_h_max 35
_reflns_limit_h_min 0
_reflns_limit_k_max 71
_reflns_limit_k_min 0
_reflns_limit_l_max 13
_reflns_limit_l_min -7
_reflns_number_gt 5766
_reflns_number_total 6558
_reflns_threshold_expression I>2.0\s(I)
_oxford_diffrn_Wilson_B_factor 0.00
_oxford_diffrn_Wilson_scale 0.00
_oxford_refine_ls_r_factor_ref 0.0355
_oxford_refine_ls_scale 0.07386(9)
_oxford_reflns_number_all 6529
_oxford_reflns_threshold_expression_ref I>3.0\s(I)
_cod_data_source_file c7sc05285e2.cif
_cod_data_source_block 1
_cod_depositor_comments
;
The following automatic conversions were performed:

'_atom_sites_solution_primary' value 'Other' changed to 'other'
according to
/home/data/users/saulius/crontab/automatic-downloads/rss-feeds/RSC/lib/dictionaries/cif_core.dic
dictionary named 'cif_core.dic' version 2.4.2 from 2011-04-26.

Automatic conversion script
Id: cif_fix_values 4973 2017-02-22 13:04:09Z antanas 

 Adding full bibliography for 1549123--1549124.cif.
;
_cod_original_formula_sum 'C62 H34 F12 Fe1 N6 P2'
_cod_database_code 1549123
_platon_squeeze_void_probe_radius 1.20

loop_
_symmetry_equiv_pos_as_xyz
x,y,z
x,y+1/2,z+1/2
x+1/2,y,z+1/2
x+1/2,y+1/2,z
-x+1/4,y+1/4,z+1/4
-x+1/4,y+3/4,z+3/4
-x+3/4,y+1/4,z+3/4
-x+3/4,y+3/4,z+1/4
x+1/4,-y+1/4,z+1/4
x+1/4,-y+3/4,z+3/4
x+3/4,-y+1/4,z+3/4
x+3/4,-y+3/4,z+1/4
-x+1/2,-y,z+1/2
-x+1/2,-y+1/2,z+1
-x+1,-y,z+1
-x+1,-y+1/2,z+1/2

loop_
_atom_site_label
_atom_site_type_symbol
_atom_site_fract_x
_atom_site_fract_y
_atom_site_fract_z
_atom_site_U_iso_or_equiv
_atom_site_occupancy
_atom_site_adp_type
_atom_site_refinement_flags_posn
_atom_site_refinement_flags_adp
Fe1 Fe 0.5000 0.5000 0.27043(7) 0.0389 1.0000 Uani S T
N1 N 0.43187(5) 0.50247(3) 0.2699(3) 0.0406 1.0000 Uani . .
N2 N 0.48498(6) 0.47467(3) 0.1443(2) 0.0468 1.0000 Uani . .
N3 N 0.50817(6) 0.47355(3) 0.4001(2) 0.0398 1.0000 Uani . .
C1 C 0.40974(8) 0.51880(4) 0.3460(3) 0.0500 1.0000 Uani . .
C2 C 0.35975(8) 0.52144(5) 0.3451(4) 0.0649 1.0000 Uani . .
C3 C 0.33160(9) 0.50612(5) 0.2590(4) 0.0750 1.0000 Uani . .
C4 C 0.35503(9) 0.48962(5) 0.1912(3) 0.0625 1.0000 Uani . .
C5 C 0.40537(7) 0.48781(4) 0.1933(3) 0.0441 1.0000 Uani . .
C6 C 0.43667(8) 0.47104(4) 0.1195(3) 0.0456 1.0000 Uani . .
C7 C 0.41932(8) 0.45162(4) 0.0428(3) 0.0462 1.0000 Uani . .
C8 C 0.45154(8) 0.43504(4) -0.0090(2) 0.0432 1.0000 Uani . .
C9 C 0.50055(8) 0.43864(5) 0.0151(3) 0.0542 1.0000 Uani . .
C10 C 0.51560(9) 0.45875(4) 0.0922(3) 0.0550 1.0000 Uani . .
C11 C 0.43435(8) 0.41391(4) -0.0788(2) 0.0458 1.0000 Uani . .
C12 C 0.41010(10) 0.41674(5) -0.1937(3) 0.0632 1.0000 Uani . .
C13 C 0.39539(13) 0.39684(6) -0.2681(3) 0.0779 1.0000 Uani . .
C14 C 0.40689(11) 0.37359(5) -0.2248(3) 0.0663 1.0000 Uani . .
C15 C 0.42953(10) 0.37057(5) -0.1069(3) 0.0660 1.0000 Uani . .
C16 C 0.44302(9) 0.39066(4) -0.0333(3) 0.0559 1.0000 Uani . .
C17 C 0.46367(10) 0.38739(4) 0.0944(3) 0.0591 1.0000 Uani . .
C18 C 0.47828(11) 0.38564(5) 0.2037(4) 0.0658 1.0000 Uani . .
C19 C 0.49467(11) 0.38504(5) 0.3324(4) 0.0659 1.0000 Uani . .
C20 C 0.50766(10) 0.38556(4) 0.4447(3) 0.0596 1.0000 Uani . .
C21 C 0.52714(9) 0.38733(4) 0.5712(3) 0.0544 1.0000 Uani . .
C22 C 0.53509(10) 0.36628(5) 0.6432(3) 0.0665 1.0000 Uani . .
C23 C 0.55821(10) 0.36795(5) 0.7684(3) 0.0659 1.0000 Uani . .
C24 C 0.57451(12) 0.39028(5) 0.8141(3) 0.0689 1.0000 Uani . .
C25 C 0.56576(10) 0.41108(5) 0.7407(3) 0.0597 1.0000 Uani . .
C26 C 0.54126(8) 0.40982(4) 0.6221(3) 0.0466 1.0000 Uani . .
C27 C 0.47388(8) 0.45985(4) 0.4570(3) 0.0436 1.0000 Uani . .
C28 C 0.48300(8) 0.43972(4) 0.5216(3) 0.0498 1.0000 Uani . .
C29 C 0.52985(8) 0.43226(4) 0.5461(3) 0.0447 1.0000 Uani . .
C30 C 0.56644(8) 0.44639(4) 0.4932(3) 0.0468 1.0000 Uani . .
C31 C 0.55543(8) 0.46654(4) 0.4205(3) 0.0424 1.0000 Uani . .
H21 H 0.3452 0.5331 0.4004 0.0789 1.0000 Uiso R .
H31 H 0.2969 0.5076 0.2527 0.0903 1.0000 Uiso R .
H41 H 0.3367 0.4792 0.1389 0.0720 1.0000 Uiso R .
H71 H 0.3851 0.4505 0.0262 0.0565 1.0000 Uiso R .
H91 H 0.5239 0.4280 -0.0173 0.0642 1.0000 Uiso R .
H101 H 0.5493 0.4611 0.1064 0.0658 1.0000 Uiso R .
H121 H 0.4025 0.4328 -0.2234 0.0759 1.0000 Uiso R .
H131 H 0.3790 0.3989 -0.3501 0.0953 1.0000 Uiso R .
H141 H 0.3974 0.3595 -0.2743 0.0797 1.0000 Uiso R .
H151 H 0.4361 0.3548 -0.0790 0.0766 1.0000 Uiso R .
H221 H 0.5251 0.3505 0.6084 0.0787 1.0000 Uiso R .
H231 H 0.5631 0.3534 0.8187 0.0782 1.0000 Uiso R .
H241 H 0.5899 0.3915 0.8966 0.0822 1.0000 Uiso R .
H251 H 0.5748 0.4265 0.7709 0.0698 1.0000 Uiso R .
H271 H 0.4410 0.4651 0.4506 0.0512 1.0000 Uiso R .
H281 H 0.4570 0.4299 0.5538 0.0596 1.0000 Uiso R .
H301 H 0.6007 0.4416 0.5025 0.0563 1.0000 Uiso R .
P1 P 0.23952(2) 0.449673(13) 0.08095(12) 0.0784 1.0000 Uani . .
F1 F 0.23914(7) 0.47334(4) -0.0040(3) 0.1095 1.0000 Uani . .
F2 F 0.22321(9) 0.43392(5) -0.0383(3) 0.1315 1.0000 Uani . .
F3 F 0.24082(9) 0.42621(4) 0.1698(4) 0.1337 1.0000 Uani . .
F4 F 0.25501(7) 0.46551(4) 0.2031(3) 0.1039 1.0000 Uani . .
F5 F 0.18392(6) 0.45328(4) 0.1105(3) 0.1090 1.0000 Uani . .
F6 F 0.29533(6) 0.44525(4) 0.0464(3) 0.1115 1.0000 Uani . .

loop_
_atom_site_aniso_label
_atom_site_aniso_U_11
_atom_site_aniso_U_22
_atom_site_aniso_U_33
_atom_site_aniso_U_23
_atom_site_aniso_U_13
_atom_site_aniso_U_12
Fe1 0.03368(17) 0.03172(16) 0.0513(2) 0.0000 0.0000 -0.00528(16)
N1 0.0347(7) 0.0313(7) 0.0559(10) -0.0038(8) 0.0020(9) -0.0046(6)
N2 0.0366(9) 0.0467(10) 0.0571(14) -0.0010(10) 0.0085(9) -0.0049(7)
N3 0.0373(8) 0.0314(8) 0.0507(12) -0.0019(8) 0.0035(8) 0.0023(6)
C1 0.0428(11) 0.0348(10) 0.0725(18) -0.0004(11) -0.0002(11) -0.0114(8)
C2 0.0367(10) 0.0566(13) 0.101(2) -0.0250(15) 0.0006(13) -0.0019(9)
C3 0.0383(11) 0.0794(18) 0.107(3) -0.011(2) -0.0070(15) -0.0093(11)
C4 0.0415(12) 0.0594(14) 0.087(2) -0.0204(15) -0.0084(12) -0.0073(10)
C5 0.0367(10) 0.0392(10) 0.0563(15) -0.0019(10) 0.0009(10) -0.0077(8)
C6 0.0400(10) 0.0381(10) 0.0587(16) 0.0003(10) -0.0008(10) -0.0092(8)
C7 0.0461(10) 0.0454(10) 0.0471(15) 0.0023(10) -0.0080(10) -0.0109(8)
C8 0.0459(10) 0.0470(11) 0.0367(13) -0.0027(10) 0.0013(9) -0.0065(9)
C9 0.0530(12) 0.0516(12) 0.0578(16) -0.0169(12) 0.0141(12) -0.0082(9)
C10 0.0451(12) 0.0516(12) 0.0684(19) 0.0011(13) 0.0122(11) -0.0090(9)
C11 0.0447(11) 0.0530(12) 0.0396(13) -0.0052(10) 0.0035(10) -0.0085(9)
C12 0.0732(16) 0.0589(14) 0.0575(18) -0.0053(12) 0.0093(14) -0.0148(12)
C13 0.090(2) 0.094(2) 0.0498(17) -0.0079(16) -0.0045(15) -0.0390(17)
C14 0.0785(17) 0.0636(15) 0.0569(17) -0.0241(15) 0.0112(15) -0.0166(12)
C15 0.0620(15) 0.0534(13) 0.083(2) -0.0211(14) -0.0053(14) -0.0041(11)
C16 0.0489(12) 0.0558(13) 0.0629(17) -0.0170(12) 0.0071(12) -0.0084(10)
C17 0.0665(15) 0.0416(12) 0.069(2) -0.0052(12) -0.0095(14) -0.0057(10)
C18 0.0637(15) 0.0541(14) 0.080(2) -0.0094(14) -0.0140(15) -0.0039(11)
C19 0.0712(17) 0.0453(13) 0.081(2) 0.0009(13) -0.0103(16) -0.0030(11)
C20 0.0649(16) 0.0458(12) 0.0682(19) 0.0053(12) -0.0193(14) -0.0042(10)
C21 0.0528(12) 0.0439(11) 0.0665(18) 0.0068(11) -0.0012(12) 0.0047(9)
C22 0.0648(15) 0.0511(13) 0.083(2) 0.0128(14) -0.0005(15) -0.0028(11)
C23 0.0683(15) 0.0573(14) 0.072(2) 0.0214(15) 0.0130(15) 0.0113(11)
C24 0.0833(19) 0.0699(16) 0.0535(17) 0.0058(14) -0.0052(14) 0.0158(14)
C25 0.0703(15) 0.0526(13) 0.0563(18) 0.0090(12) 0.0104(13) 0.0004(11)
C26 0.0440(11) 0.0467(11) 0.0492(14) 0.0069(10) 0.0123(10) 0.0056(9)
C27 0.0388(10) 0.0412(10) 0.0509(14) 0.0044(10) 0.0124(9) 0.0016(8)
C28 0.0495(11) 0.0438(11) 0.0561(15) 0.0003(12) 0.0151(12) 0.0023(9)
C29 0.0441(10) 0.0418(10) 0.0483(15) 0.0006(10) -0.0054(10) -0.0010(8)
C30 0.0447(10) 0.0468(11) 0.0490(15) -0.0040(10) -0.0045(10) 0.0013(8)
C31 0.0420(10) 0.0365(9) 0.0486(14) -0.0008(10) -0.0017(9) -0.0053(8)
P1 0.0466(3) 0.0550(4) 0.1335(8) -0.0102(4) -0.0265(4) -0.0054(3)
F1 0.0731(12) 0.0849(12) 0.171(3) 0.0300(15) 0.0126(14) 0.0043(9)
F2 0.0911(14) 0.1222(17) 0.181(3) -0.0733(19) -0.0494(16) -0.0038(12)
F3 0.1070(17) 0.0870(14) 0.207(3) 0.0276(18) -0.0592(18) -0.0248(12)
F4 0.0723(11) 0.1149(16) 0.1244(19) -0.0213(15) -0.0123(11) -0.0256(10)
F5 0.0465(9) 0.1361(17) 0.144(2) 0.0097(17) -0.0215(11) -0.0134(9)
F6 0.0517(9) 0.0949(13) 0.188(3) -0.0298(16) -0.0293(12) 0.0050(8)

loop_
_atom_type_symbol
_atom_type_scat_dispersion_real
_atom_type_scat_dispersion_imag
_atom_type_scat_Cromer_Mann_a1
_atom_type_scat_Cromer_Mann_b1
_atom_type_scat_Cromer_Mann_a2
_atom_type_scat_Cromer_Mann_b2
_atom_type_scat_Cromer_Mann_a3
_atom_type_scat_Cromer_Mann_b3
_atom_type_scat_Cromer_Mann_a4
_atom_type_scat_Cromer_Mann_b4
_atom_type_scat_Cromer_Mann_c
_atom_type_scat_source
C 0.0137 0.0067 2.3100 20.8439 1.0200 10.2075 1.5886 0.5687 0.8650 51.6512 0.2156 'International Tables Vol C 4.2.6.8 and 6.1.1.4'
H 0.0000 0.0000 0.4930 10.5109 0.3229 26.1257 0.1402 3.1424 0.0408 57.7998 0.0030 'International Tables Vol C 4.2.6.8 and 6.1.1.4'
F 0.0583 0.0400 3.5392 10.2825 2.6412 4.2944 1.5170 0.2615 1.0243 26.1476 0.2776 'International Tables Vol C 4.2.6.8 and 6.1.1.4'
Fe -0.2674 2.5551 11.7695 4.7611 7.3573 0.3072 3.5222 15.3535 2.3045 76.8805 1.0369 'International Tables Vol C 4.2.6.8 and 6.1.1.4'
N 0.0241 0.0134 12.2126 0.0057 3.1322 9.8933 2.0125 28.9975 1.1663 0.5826 -11.5290 'International Tables Vol C 4.2.6.8 and 6.1.1.4'
O 0.0389 0.0241 3.0485 13.2771 2.2868 5.7011 1.5463 0.3239 0.8670 32.9089 0.2508 'International Tables Vol C 4.2.6.8 and 6.1.1.4'
P 0.2543 0.3332 6.4345 1.9067 4.1791 27.1570 1.7800 0.5260 1.4908 68.1645 1.1149 'International Tables Vol C 4.2.6.8 and 6.1.1.4'

loop_
_geom_angle_atom_site_label_1
_geom_angle_site_symmetry_1
_geom_angle_atom_site_label_2
_geom_angle_atom_site_label_3
_geom_angle_site_symmetry_3
_geom_angle
_geom_angle_publ_flag
N3 15_564 Fe1 N2 15_564 86.33(7) yes
N3 15_564 Fe1 N1 15_564 99.69(8) yes
N2 15_564 Fe1 N1 15_564 80.73(8) yes
N3 15_564 Fe1 N1 . 80.54(8) yes
N2 15_564 Fe1 N1 . 99.04(8) yes
N1 15_564 Fe1 N1 . 179.67(16) yes
N3 15_564 Fe1 N2 . 161.26(6) yes
N2 15_564 Fe1 N2 . 97.12(13) yes
N1 15_564 Fe1 N2 . 99.04(8) yes
N1 . Fe1 N2 . 80.73(8) yes
N3 15_564 Fe1 N3 . 96.33(11) yes
N2 15_564 Fe1 N3 . 161.26(6) yes
N1 15_564 Fe1 N3 . 80.54(8) yes
N1 . Fe1 N3 . 99.69(8) yes
N2 . Fe1 N3 . 86.33(7) yes
Fe1 . N1 C1 . 120.05(15) yes
Fe1 . N1 C5 . 119.94(15) yes
C1 . N1 C5 . 120.01(16) yes
Fe1 . N2 C6 . 115.74(16) yes
Fe1 . N2 C10 . 127.37(17) yes
C6 . N2 C10 . 116.3(2) yes
Fe1 . N3 C27 . 128.69(15) yes
Fe1 . N3 C31 . 114.63(14) yes
C27 . N3 C31 . 116.11(19) yes
C31 15_564 C1 N1 . 112.20(19) yes
C31 15_564 C1 C2 . 126.5(2) yes
N1 . C1 C2 . 121.3(2) yes
C1 . C2 C3 . 118.4(2) yes
C1 . C2 H21 . 119.2 no
C3 . C2 H21 . 122.5 no
C2 . C3 C4 . 117.7(2) yes
C2 . C3 H31 . 121.6 no
C4 . C3 H31 . 120.7 no
C3 . C4 C5 . 122.1(2) yes
C3 . C4 H41 . 117.7 no
C5 . C4 H41 . 120.2 no
C4 . C5 N1 . 120.4(2) yes
C4 . C5 C6 . 128.3(2) yes
N1 . C5 C6 . 111.23(17) yes
C5 . C6 N2 . 112.34(19) yes
C5 . C6 C7 . 124.45(19) yes
N2 . C6 C7 . 122.9(2) yes
C6 . C7 C8 . 120.1(2) yes
C6 . C7 H71 . 118.6 no
C8 . C7 H71 . 121.3 no
C7 . C8 C9 . 117.4(2) yes
C7 . C8 C11 . 121.04(19) yes
C9 . C8 C11 . 121.4(2) yes
C8 . C9 C10 . 119.6(2) yes
C8 . C9 H91 . 121.1 no
C10 . C9 H91 . 119.3 no
C9 . C10 N2 . 123.7(2) yes
C9 . C10 H101 . 118.4 no
N2 . C10 H101 . 117.9 no
C8 . C11 C12 . 119.5(2) yes
C8 . C11 C16 . 121.8(2) yes
C12 . C11 C16 . 118.7(2) yes
C11 . C12 C13 . 121.4(3) yes
C11 . C12 H121 . 119.0 no
C13 . C12 H121 . 119.6 no
C12 . C13 C14 . 119.2(3) yes
C12 . C13 H131 . 121.3 no
C14 . C13 H131 . 119.5 no
C13 . C14 C15 . 119.7(3) yes
C13 . C14 H141 . 121.1 no
C15 . C14 H141 . 119.1 no
C14 . C15 C16 . 120.0(3) yes
C14 . C15 H151 . 118.1 no
C16 . C15 H151 . 121.9 no
C15 . C16 C11 . 120.9(3) yes
C15 . C16 C17 . 119.7(3) yes
C11 . C16 C17 . 119.3(2) yes
C16 . C17 C18 . 175.5(3) yes
C17 . C18 C19 . 176.6(3) yes
C18 . C19 C20 . 176.8(3) yes
C19 . C20 C21 . 174.1(3) yes
C20 . C21 C22 . 119.2(2) yes
C20 . C21 C26 . 120.6(2) yes
C22 . C21 C26 . 120.1(3) yes
C21 . C22 C23 . 119.2(3) yes
C21 . C22 H221 . 120.5 no
C23 . C22 H221 . 120.4 no
C22 . C23 C24 . 120.0(3) yes
C22 . C23 H231 . 118.9 no
C24 . C23 H231 . 121.1 no
C23 . C24 C25 . 119.7(3) yes
C23 . C24 H241 . 120.2 no
C25 . C24 H241 . 120.1 no
C24 . C25 C26 . 120.8(3) yes
C24 . C25 H251 . 121.8 no
C26 . C25 H251 . 117.3 no
C21 . C26 C25 . 120.2(2) yes
C21 . C26 C29 . 119.0(2) yes
C25 . C26 C29 . 120.9(2) yes
N3 . C27 C28 . 124.1(2) yes
N3 . C27 H271 . 117.8 no
C28 . C27 H271 . 118.1 no
C27 . C28 C29 . 121.5(2) yes
C27 . C28 H281 . 120.7 no
C29 . C28 H281 . 117.8 no
C26 . C29 C28 . 122.6(2) yes
C26 . C29 C30 . 121.23(19) yes
C28 . C29 C30 . 116.1(2) yes
C29 . C30 C31 . 120.6(2) yes
C29 . C30 H301 . 120.3 no
C31 . C30 H301 . 118.9 no
C1 15_564 C31 C30 . 125.8(2) yes
C1 15_564 C31 N3 . 112.5(2) yes
C30 . C31 N3 . 121.4(2) yes
F1 . P1 F2 . 91.81(17) yes
F1 . P1 F3 . 178.31(15) yes
F2 . P1 F3 . 89.82(17) yes
F1 . P1 F4 . 88.66(15) yes
F2 . P1 F4 . 178.84(15) yes
F3 . P1 F4 . 89.72(16) yes
F1 . P1 F5 . 89.66(12) yes
F2 . P1 F5 . 86.67(14) yes
F3 . P1 F5 . 90.89(14) yes
F4 . P1 F5 . 92.27(13) yes
F1 . P1 F6 . 90.69(13) yes
F2 . P1 F6 . 91.02(13) yes
F3 . P1 F6 . 88.82(14) yes
F4 . P1 F6 . 90.04(12) yes
F5 . P1 F6 . 177.67(14) yes

loop_
_geom_bond_atom_site_label_1
_geom_bond_atom_site_label_2
_geom_bond_site_symmetry_2
_geom_bond_distance
_geom_bond_publ_flag
Fe1 N3 15_564 1.9907(19) yes
Fe1 N2 15_564 1.952(2) yes
Fe1 N1 15_564 1.8816(15) yes
Fe1 N1 . 1.8816(15) yes
Fe1 N2 . 1.952(2) yes
Fe1 N3 . 1.9907(19) yes
N1 C1 . 1.341(3) yes
N1 C5 . 1.345(3) yes
N2 C6 . 1.369(3) yes
N2 C10 . 1.332(3) yes
N3 C27 . 1.344(3) yes
N3 C31 . 1.374(3) yes
C1 C31 15_564 1.471(3) yes
C1 C2 . 1.385(3) yes
C2 C3 . 1.448(4) yes
C2 H21 . 0.947 no
C3 C4 . 1.317(4) yes
C3 H31 . 0.962 no
C4 C5 . 1.390(3) yes
C4 H41 . 0.936 no
C5 C6 . 1.476(3) yes
C6 C7 . 1.416(3) yes
C7 C8 . 1.383(3) yes
C7 H71 . 0.959 no
C8 C9 . 1.387(3) yes
C8 C11 . 1.451(3) yes
C9 C10 . 1.427(4) yes
C9 H91 . 0.935 no
C10 H101 . 0.948 no
C11 C12 . 1.362(4) yes
C11 C16 . 1.391(4) yes
C12 C13 . 1.401(4) yes
C12 H121 . 0.966 no
C13 C14 . 1.399(5) yes
C13 H131 . 0.959 no
C14 C15 . 1.370(5) yes
C14 H141 . 0.967 no
C15 C16 . 1.395(3) yes
C15 H151 . 0.935 no
C16 C17 . 1.438(4) yes
C17 C18 . 1.194(5) yes
C18 C19 . 1.393(5) yes
C19 C20 . 1.205(5) yes
C20 C21 . 1.406(4) yes
C21 C22 . 1.398(4) yes
C21 C26 . 1.405(3) yes
C22 C23 . 1.435(5) yes
C22 H221 . 0.983 no
C23 C24 . 1.397(4) yes
C23 H231 . 0.967 no
C24 C25 . 1.397(4) yes
C24 H241 . 0.947 no
C25 C26 . 1.391(4) yes
C25 H251 . 0.945 no
C26 C29 . 1.501(3) yes
C27 C28 . 1.321(3) yes
C27 H271 . 0.953 no
C28 C29 . 1.378(3) yes
C28 H281 . 0.958 no
C29 C30 . 1.386(3) yes
C30 C31 . 1.376(3) yes
C30 H301 . 0.984 no
P1 F1 . 1.574(2) yes
P1 F2 . 1.567(3) yes
P1 F3 . 1.587(3) yes
P1 F4 . 1.586(3) yes
P1 F5 . 1.574(2) yes
P1 F6 . 1.596(2) yes

loop_
_platon_squeeze_void_nr
_platon_squeeze_void_average_x
_platon_squeeze_void_average_y
_platon_squeeze_void_average_z
_platon_squeeze_void_volume
_platon_squeeze_void_count_electrons
_platon_squeeze_void_content
1 -0.012 -0.005 0.636 6498 1840 ' '
